data_4337771
loop_
_publ_author_name
'Biswas, Saptarshi'
'G\'omez-Garc\'ia, Carlos J'
'Clemente-Juan, Juan M'
'Benmansour, Samia'
'Ghosh, Ashutosh'

_publ_section_title
;
 Supramolecular 2D/3D Isomerism in a Compound Containing Heterometallic
 Cu(II)2Co(II) Nodes and Dicyanamide Bridges.
;
_journal_issue 5
_journal_name_full 'Inorganic chemistry'
_journal_page_first 2441
_journal_page_last 2449
_journal_paper_doi 10.1021/ic4023536
_journal_volume 53
_journal_year 2014
_chemical_formula_moiety 'C42 H40 Co Cu2 N10 O4, H2 O'
_chemical_formula_sum 'C42 H42 Co Cu2 N10 O5'
_chemical_formula_weight 952.89
_chemical_name_systematic
;
 ?
;
_space_group_IT_number 15
_symmetry_cell_setting monoclinic
_symmetry_space_group_name_Hall '-C 2yc'
_symmetry_space_group_name_H-M 'C 1 2/c 1'
_atom_sites_solution_hydrogens geom
_atom_sites_solution_primary direct
_atom_sites_solution_secondary difmap
_audit_creation_method SHELXL-97
_cell_angle_alpha 90.00
_cell_angle_beta 97.357(2)
_cell_angle_gamma 90.00
_cell_formula_units_Z 4
_cell_length_a 23.2919(9)
_cell_length_b 10.4559(4)
_cell_length_c 17.3059(7)
_cell_measurement_temperature 293(2)
_cell_measurement_theta_max 24.90
_cell_measurement_theta_min 1.76
_cell_volume 4179.9(3)
_computing_cell_refinement 'Bruker SMART APEX2'
_computing_data_collection 'Bruker SMART APEX2'
_computing_data_reduction 'Bruker SAINT'
_computing_molecular_graphics 'Ortep-3 for Windows (Farrugia, 1997)'
_computing_publication_material 'WINGX V1.80.03'
_computing_structure_refinement 'SHELXL-97 (Sheldrick, 1997)'
_computing_structure_solution 'SHELXS-97 (Sheldrick, 1990)'
_diffrn_ambient_temperature 293(2)
_diffrn_measured_fraction_theta_full 0.995
_diffrn_measured_fraction_theta_max 0.995
_diffrn_measurement_device_type 'CCD area detector'
_diffrn_measurement_method 'phi and omega scans'
_diffrn_radiation_monochromator graphite
_diffrn_radiation_source 'fine-focus sealed tube'
_diffrn_radiation_type MoK\a
_diffrn_radiation_wavelength 0.71073
_diffrn_reflns_av_R_equivalents 0.0530
_diffrn_reflns_av_sigmaI/netI 0.0359
_diffrn_reflns_limit_h_max 24
_diffrn_reflns_limit_h_min -27
_diffrn_reflns_limit_k_max 12
_diffrn_reflns_limit_k_min -12
_diffrn_reflns_limit_l_max 20
_diffrn_reflns_limit_l_min -20
_diffrn_reflns_number 26229
_diffrn_reflns_theta_full 24.90
_diffrn_reflns_theta_max 24.90
_diffrn_reflns_theta_min 1.76
_exptl_absorpt_coefficient_mu 1.458
_exptl_absorpt_correction_T_max 0.8923
_exptl_absorpt_correction_T_min 0.7210
_exptl_absorpt_correction_type empirical
_exptl_absorpt_process_details SADABS
_exptl_crystal_colour BROWN
_exptl_crystal_density_diffrn 1.514
_exptl_crystal_density_method 'not measured'
_exptl_crystal_description RECTANGULAR
_exptl_crystal_F_000 1956
_exptl_crystal_size_max 0.24
_exptl_crystal_size_mid 0.16
_exptl_crystal_size_min 0.08
_refine_diff_density_max 0.616
_refine_diff_density_min -0.623
_refine_diff_density_rms 0.063
_refine_ls_extinction_method none
_refine_ls_goodness_of_fit_ref 1.077
_refine_ls_hydrogen_treatment noref
_refine_ls_matrix_type full
_refine_ls_number_parameters 278
_refine_ls_number_reflns 3624
_refine_ls_number_restraints 0
_refine_ls_restrained_S_all 1.077
_refine_ls_R_factor_all 0.0521
_refine_ls_R_factor_gt 0.0392
_refine_ls_shift/su_max 0.001
_refine_ls_shift/su_mean 0.000
_refine_ls_structure_factor_coef Fsqd
_refine_ls_weighting_details 'calc w=1/[\s^2^(Fo^2^)+(0.0562P)^2^+4.6496P] where P=(Fo^2^+2Fc^2^)/3'
_refine_ls_weighting_scheme calc
_refine_ls_wR_factor_gt 0.1016
_refine_ls_wR_factor_ref 0.1145
_reflns_number_gt 2906
_reflns_number_total 3624
_reflns_threshold_expression >2sigma(I)
_cod_data_source_file ic4023536_si_002.cif
_cod_data_source_block 1
_cod_depositor_comments
;
The following automatic conversions were performed:

'_symmetry_cell_setting' value 'Monoclinic' changed to 'monoclinic'
according to
/usr/data/users/saulius/crontab/automatic-downloads/current/ACS/lib/dictionaries/cif_core.dic
dictionary named 'cif_core.dic' version 2.4.2 from
2011-04-26.

'_exptl_absorpt_correction_type' value 'EMPIRICAL'
changed to 'empirical' according to
/usr/data/users/saulius/crontab/automatic-downloads/current/ACS/lib/dictionaries/cif_core.dic
dictionary named 'cif_core.dic' version 2.4.2 from 2011-04-26.

Automatic conversion script
Id: cif_fix_values 2281 2013-09-26 08:29:07Z andrius 
;
_cod_original_sg_symbol_H-M 'C 2/c'
_cod_database_code 4337771

loop_
_symmetry_equiv_pos_as_xyz
'x, y, z'
'-x, y, -z+1/2'
'x+1/2, y+1/2, z'
'-x+1/2, y+1/2, -z+1/2'
'-x, -y, -z'
'x, -y, z-1/2'
'-x+1/2, -y+1/2, -z'
'x+1/2, -y+1/2, z-1/2'

loop_
_atom_site_label
_atom_site_type_symbol
_atom_site_fract_x
_atom_site_fract_y
_atom_site_fract_z
_atom_site_U_iso_or_equiv
_atom_site_adp_type
_atom_site_occupancy
_atom_site_symmetry_multiplicity
_atom_site_calc_flag
_atom_site_refinement_flags
Cu1 Cu 0.935376(19) 0.98493(4) 0.17595(2) 0.05300(17) Uani 1 1 d .
Co1 Co 1.0000 1.21332(6) 0.2500 0.04939(19) Uani 1 2 d S
O1 O 1.01390(10) 1.0377(2) 0.17724(13) 0.0554(6) Uani 1 1 d .
O2 O 0.92251(10) 1.1635(2) 0.19399(13) 0.0552(6) Uani 1 1 d .
N1 N 0.95344(15) 0.8198(3) 0.13329(18) 0.0647(8) Uani 1 1 d .
N2 N 0.85712(15) 0.9460(3) 0.20116(16) 0.0651(8) Uani 1 1 d .
N3 N 0.96887(15) 1.3502(3) 0.31955(17) 0.0653(8) Uani 1 1 d .
N4 N 0.89592(18) 1.4781(3) 0.3730(2) 0.0880(11) Uani 1 1 d .
N5 N 0.8237(3) 1.3960(5) 0.4479(4) 0.147(2) Uani 1 1 d .
C1 C 1.04707(16) 1.0068(3) 0.12277(17) 0.0501(8) Uani 1 1 d .
C2 C 1.09502(16) 1.0828(3) 0.11580(19) 0.0603(9) Uani 1 1 d .
H2 H 1.1032 1.1514 0.1496 0.072 Uiso 1 1 calc R
C3 C 1.13086(19) 1.0585(4) 0.0597(2) 0.0738(11) Uani 1 1 d .
H3 H 1.1628 1.1104 0.0555 0.089 Uiso 1 1 calc R
C4 C 1.1185(2) 0.9557(5) 0.0098(2) 0.0815(13) Uani 1 1 d .
H4 H 1.1418 0.9391 -0.0289 0.098 Uiso 1 1 calc R
C5 C 1.0725(2) 0.8793(4) 0.0171(2) 0.0767(12) Uani 1 1 d .
H5 H 1.0653 0.8105 -0.0168 0.092 Uiso 1 1 calc R
C6 C 0.99057(19) 0.8040(3) 0.0847(2) 0.0671(11) Uani 1 1 d .
C7 C 0.9907(3) 0.6812(5) 0.0379(3) 0.1098(18) Uani 1 1 d .
H8A H 0.9564 0.6329 0.0434 0.165 Uiso 1 1 calc R
H8B H 1.0243 0.6315 0.0568 0.165 Uiso 1 1 calc R
H8C H 0.9915 0.7015 -0.0160 0.165 Uiso 1 1 calc R
C9 C 0.9166(2) 0.7130(4) 0.1540(3) 0.0904(14) Uani 1 1 d .
H9A H 0.9376 0.6330 0.1528 0.109 Uiso 1 1 calc R
H9B H 0.8821 0.7076 0.1162 0.109 Uiso 1 1 calc R
C10 C 0.8997(2) 0.7334(4) 0.2337(3) 0.0957(16) Uani 1 1 d .
H10A H 0.8910 0.6510 0.2552 0.115 Uiso 1 1 calc R
H10B H 0.9326 0.7689 0.2668 0.115 Uiso 1 1 calc R
C11 C 0.8489(2) 0.8195(5) 0.2368(3) 0.0906(14) Uani 1 1 d .
H11A H 0.8146 0.7791 0.2097 0.109 Uiso 1 1 calc R
H11B H 0.8428 0.8314 0.2908 0.109 Uiso 1 1 calc R
C12 C 0.81508(19) 1.0274(5) 0.1969(2) 0.0700(11) Uani 1 1 d .
C13 C 0.7604(2) 0.9968(6) 0.2310(3) 0.116(2) Uani 1 1 d .
H13A H 0.7455 0.9158 0.2113 0.173 Uiso 1 1 calc R
H13B H 0.7321 1.0623 0.2167 0.173 Uiso 1 1 calc R
H13C H 0.7686 0.9926 0.2868 0.173 Uiso 1 1 calc R
C14 C 0.81967(16) 1.1542(4) 0.16255(18) 0.0608(9) Uani 1 1 d .
C15 C 0.77004(19) 1.2162(5) 0.1252(2) 0.0822(13) Uani 1 1 d .
H15 H 0.7346 1.1741 0.1214 0.099 Uiso 1 1 calc R
C16 C 0.7721(2) 1.3355(6) 0.0945(3) 0.0927(15) Uani 1 1 d .
H16 H 0.7389 1.3726 0.0683 0.111 Uiso 1 1 calc R
C17 C 0.8235(2) 1.4007(5) 0.1022(2) 0.0863(14) Uani 1 1 d .
H17 H 0.8246 1.4838 0.0834 0.104 Uiso 1 1 calc R
C18 C 0.87363(18) 1.3439(4) 0.1378(2) 0.0646(9) Uani 1 1 d .
H18 H 0.9083 1.3892 0.1431 0.078 Uiso 1 1 calc R
C19 C 0.87249(15) 1.2197(3) 0.16557(17) 0.0525(8) Uani 1 1 d .
C20 C 0.93377(18) 1.4054(3) 0.3450(2) 0.0594(9) Uani 1 1 d .
C21 C 0.8584(2) 1.4288(5) 0.4124(3) 0.0891(14) Uani 1 1 d .
C45 C 1.03531(16) 0.8991(3) 0.07340(17) 0.0580(9) Uani 1 1 d .
O1W O 0.7282(4) 1.2365(10) 0.4345(5) 0.149(4) Uani 0.50 1 d P
H1W1 H 0.7562 1.3098 0.4382 0.223 Uiso 0.50 1 d PR
H2W1 H 0.7412 1.1878 0.4832 0.223 Uiso 0.50 1 d PR

loop_
_atom_site_aniso_label
_atom_site_aniso_U_11
_atom_site_aniso_U_22
_atom_site_aniso_U_33
_atom_site_aniso_U_23
_atom_site_aniso_U_13
_atom_site_aniso_U_12
Cu1 0.0614(3) 0.0393(2) 0.0575(3) 0.00126(16) 0.00460(19) -0.00548(18)
Co1 0.0545(4) 0.0406(3) 0.0537(3) 0.000 0.0095(3) 0.000
O1 0.0604(15) 0.0513(13) 0.0560(12) -0.0164(10) 0.0130(11) -0.0064(11)
O2 0.0569(14) 0.0410(12) 0.0667(13) 0.0034(10) 0.0036(11) 0.0022(11)
N1 0.080(2) 0.0385(15) 0.0696(18) -0.0031(13) -0.0117(17) 0.0000(15)
N2 0.075(2) 0.0643(19) 0.0555(16) 0.0071(14) 0.0051(15) -0.0259(18)
N3 0.080(2) 0.0505(17) 0.0681(18) -0.0048(14) 0.0184(16) 0.0032(16)
N4 0.095(3) 0.065(2) 0.111(3) 0.006(2) 0.036(2) 0.020(2)
N5 0.163(5) 0.126(4) 0.176(5) -0.005(4) 0.108(4) 0.010(4)
C1 0.062(2) 0.0458(18) 0.0426(16) 0.0004(13) 0.0055(14) 0.0157(16)
C2 0.071(3) 0.055(2) 0.0565(19) -0.0003(15) 0.0177(17) 0.0125(18)
C3 0.078(3) 0.080(3) 0.066(2) 0.013(2) 0.023(2) 0.023(2)
C4 0.090(3) 0.104(3) 0.052(2) -0.007(2) 0.017(2) 0.041(3)
C5 0.098(3) 0.077(3) 0.052(2) -0.0170(19) -0.001(2) 0.033(3)
C6 0.087(3) 0.046(2) 0.060(2) -0.0113(16) -0.026(2) 0.016(2)
C7 0.140(5) 0.069(3) 0.112(4) -0.045(3) -0.019(3) 0.016(3)
C9 0.104(4) 0.045(2) 0.114(4) -0.003(2) -0.014(3) -0.021(2)
C10 0.120(4) 0.065(3) 0.093(3) 0.029(2) -0.020(3) -0.037(3)
C11 0.104(4) 0.083(3) 0.083(3) 0.023(2) 0.003(2) -0.039(3)
C12 0.060(3) 0.094(3) 0.055(2) 0.000(2) 0.0080(17) -0.016(2)
C13 0.078(4) 0.161(6) 0.114(4) 0.022(4) 0.035(3) -0.025(3)
C14 0.056(2) 0.082(3) 0.0457(17) -0.0068(17) 0.0121(15) 0.0078(19)
C15 0.058(3) 0.117(4) 0.073(2) -0.022(3) 0.012(2) 0.017(2)
C16 0.090(4) 0.106(4) 0.078(3) -0.008(3) -0.002(2) 0.046(3)
C17 0.110(4) 0.074(3) 0.075(3) 0.006(2) 0.012(3) 0.040(3)
C18 0.075(3) 0.057(2) 0.063(2) 0.0014(17) 0.0115(18) 0.0157(19)
C19 0.056(2) 0.060(2) 0.0422(15) -0.0005(14) 0.0109(14) 0.0145(17)
C20 0.077(3) 0.0456(19) 0.0557(19) 0.0011(15) 0.0087(18) 0.0001(19)
C21 0.109(4) 0.078(3) 0.086(3) -0.003(2) 0.036(3) 0.021(3)
C45 0.071(2) 0.056(2) 0.0420(16) -0.0054(14) -0.0085(15) 0.0258(19)
O1W 0.117(7) 0.203(10) 0.120(6) 0.035(6) -0.006(5) -0.040(6)

loop_
_atom_type_symbol
_atom_type_description
_atom_type_scat_dispersion_real
_atom_type_scat_dispersion_imag
_atom_type_scat_source
C C 0.0033 0.0016 'International Tables Vol C Tables 4.2.6.8 and 6.1.1.4'
H H 0.0000 0.0000 'International Tables Vol C Tables 4.2.6.8 and 6.1.1.4'
Co Co 0.3494 0.9721 'International Tables Vol C Tables 4.2.6.8 and 6.1.1.4'
Cu Cu 0.3201 1.2651 'International Tables Vol C Tables 4.2.6.8 and 6.1.1.4'
N N 0.0061 0.0033 'International Tables Vol C Tables 4.2.6.8 and 6.1.1.4'
O O 0.0106 0.0060 'International Tables Vol C Tables 4.2.6.8 and 6.1.1.4'

loop_
_geom_angle_atom_site_label_1
_geom_angle_atom_site_label_2
_geom_angle_atom_site_label_3
_geom_angle
_geom_angle_site_symmetry_1
_geom_angle_site_symmetry_3
O1 Cu1 O2 83.47(10) . .
O1 Cu1 N1 90.44(12) . .
O2 Cu1 N1 165.81(12) . .
O1 Cu1 N2 165.89(11) . .
O2 Cu1 N2 89.82(12) . .
N1 Cu1 N2 98.73(14) . .
O1 Cu1 Co1 48.79(6) . .
O2 Cu1 Co1 40.77(7) . .
N1 Cu1 Co1 137.98(10) . .
N2 Cu1 Co1 119.63(10) . .
O2 Co1 O2 149.86(13) . 2_755
O2 Co1 N3 105.10(11) . 2_755
O2 Co1 N3 95.78(11) 2_755 2_755
O2 Co1 N3 95.78(11) . .
O2 Co1 N3 105.10(11) 2_755 .
N3 Co1 N3 92.03(17) 2_755 .
O2 Co1 O1 72.87(9) . .
O2 Co1 O1 82.79(9) 2_755 .
N3 Co1 O1 98.72(10) 2_755 .
N3 Co1 O1 166.02(11) . .
O2 Co1 O1 82.79(9) . 2_755
O2 Co1 O1 72.87(9) 2_755 2_755
N3 Co1 O1 166.02(11) 2_755 2_755
N3 Co1 O1 98.72(10) . 2_755
O1 Co1 O1 72.24(12) . 2_755
O2 Co1 Cu1 38.76(6) . .
O2 Co1 Cu1 111.62(6) 2_755 .
N3 Co1 Cu1 119.66(9) 2_755 .
N3 Co1 Cu1 127.13(9) . .
O1 Co1 Cu1 39.16(6) . .
O1 Co1 Cu1 59.84(6) 2_755 .
O2 Co1 Cu1 111.62(6) . 2_755
O2 Co1 Cu1 38.76(6) 2_755 2_755
N3 Co1 Cu1 127.13(9) 2_755 2_755
N3 Co1 Cu1 119.66(9) . 2_755
O1 Co1 Cu1 59.84(6) . 2_755
O1 Co1 Cu1 39.16(6) 2_755 2_755
Cu1 Co1 Cu1 75.46(2) . 2_755
C1 O1 Cu1 124.3(2) . .
C1 O1 Co1 136.4(2) . .
Cu1 O1 Co1 92.06(9) . .
C19 O2 Cu1 120.8(2) . .
C19 O2 Co1 138.5(2) . .
Cu1 O2 Co1 100.47(10) . .
C6 N1 C9 121.2(3) . .
C6 N1 Cu1 123.8(3) . .
C9 N1 Cu1 114.7(3) . .
C12 N2 C11 118.3(4) . .
C12 N2 Cu1 124.5(3) . .
C11 N2 Cu1 116.7(3) . .
C20 N3 Co1 154.8(3) . .
C21 N4 C20 120.1(4) . .
O1 C1 C2 117.9(3) . .
O1 C1 C45 122.3(3) . .
C2 C1 C45 119.8(3) . .
C3 C2 C1 121.4(4) . .
C3 C2 H2 119.3 . .
C1 C2 H2 119.3 . .
C2 C3 C4 119.0(4) . .
C2 C3 H3 120.5 . .
C4 C3 H3 120.5 . .
C5 C4 C3 120.1(4) . .
C5 C4 H4 119.9 . .
C3 C4 H4 119.9 . .
C4 C5 C45 123.1(4) . .
C4 C5 H5 118.5 . .
C45 C5 H5 118.5 . .
N1 C6 C45 123.0(3) . .
N1 C6 C7 120.2(4) . .
C45 C6 C7 116.8(4) . .
C6 C7 H8A 109.5 . .
C6 C7 H8B 109.5 . .
H8A C7 H8B 109.5 . .
C6 C7 H8C 109.5 . .
H8A C7 H8C 109.5 . .
H8B C7 H8C 109.5 . .
N1 C9 C10 110.1(3) . .
N1 C9 H9A 109.6 . .
C10 C9 H9A 109.6 . .
N1 C9 H9B 109.6 . .
C10 C9 H9B 109.6 . .
H9A C9 H9B 108.1 . .
C11 C10 C9 115.0(4) . .
C11 C10 H10A 108.5 . .
C9 C10 H10A 108.5 . .
C11 C10 H10B 108.5 . .
C9 C10 H10B 108.5 . .
H10A C10 H10B 107.5 . .
N2 C11 C10 112.2(4) . .
N2 C11 H11A 109.2 . .
C10 C11 H11A 109.2 . .
N2 C11 H11B 109.2 . .
C10 C11 H11B 109.2 . .
H11A C11 H11B 107.9 . .
N2 C12 C14 121.7(3) . .
N2 C12 C13 120.7(4) . .
C14 C12 C13 117.5(4) . .
C12 C13 H13A 109.5 . .
C12 C13 H13B 109.5 . .
H13A C13 H13B 109.5 . .
C12 C13 H13C 109.5 . .
H13A C13 H13C 109.5 . .
H13B C13 H13C 109.5 . .
C19 C14 C15 117.1(4) . .
C19 C14 C12 122.5(3) . .
C15 C14 C12 120.4(4) . .
C16 C15 C14 122.3(5) . .
C16 C15 H15 118.9 . .
C14 C15 H15 118.9 . .
C15 C16 C17 119.6(4) . .
C15 C16 H16 120.2 . .
C17 C16 H16 120.2 . .
C16 C17 C18 120.5(4) . .
C16 C17 H17 119.8 . .
C18 C17 H17 119.8 . .
C17 C18 C19 120.3(4) . .
C17 C18 H18 119.9 . .
C19 C18 H18 119.9 . .
O2 C19 C18 118.9(3) . .
O2 C19 C14 121.1(3) . .
C18 C19 C14 120.0(3) . .
N3 C20 N4 174.9(4) . .
N5 C21 N4 173.9(6) . .
C5 C45 C1 116.6(4) . .
C5 C45 C6 120.3(3) . .
C1 C45 C6 122.8(3) . .
H1W1 O1W H2W1 102.2 . .

loop_
_geom_bond_atom_site_label_1
_geom_bond_atom_site_label_2
_geom_bond_distance
_geom_bond_site_symmetry_2
Cu1 O1 1.908(2) .
Cu1 O2 1.922(2) .
Cu1 N1 1.945(3) .
Cu1 N2 1.970(3) .
Cu1 Co1 3.0193(6) .
Co1 O2 2.005(2) .
Co1 O2 2.005(2) 2_755
Co1 N3 2.060(3) 2_755
Co1 N3 2.060(3) .
Co1 O1 2.273(2) .
Co1 O1 2.273(2) 2_755
Co1 Cu1 3.0193(6) 2_755
O1 C1 1.333(4) .
O2 C19 1.341(4) .
N1 C6 1.292(5) .
N1 C9 1.480(5) .
N2 C12 1.292(5) .
N2 C11 1.483(5) .
N3 C20 1.135(5) .
N4 C21 1.283(6) .
N4 C20 1.304(5) .
N5 C21 1.130(6) .
C1 C2 1.388(5) .
C1 C45 1.419(5) .
C2 C3 1.383(5) .
C2 H2 0.9300 .
C3 C4 1.386(6) .
C3 H3 0.9300 .
C4 C5 1.356(6) .
C4 H4 0.9300 .
C5 C45 1.399(5) .
C5 H5 0.9300 .
C6 C45 1.472(6) .
C6 C7 1.519(5) .
C7 H8A 0.9600 .
C7 H8B 0.9600 .
C7 H8C 0.9600 .
C9 C10 1.498(7) .
C9 H9A 0.9700 .
C9 H9B 0.9700 .
C10 C11 1.492(7) .
C10 H10A 0.9700 .
C10 H10B 0.9700 .
C11 H11A 0.9700 .
C11 H11B 0.9700 .
C12 C14 1.462(6) .
C12 C13 1.506(6) .
C13 H13A 0.9600 .
C13 H13B 0.9600 .
C13 H13C 0.9600 .
C14 C19 1.403(5) .
C14 C15 1.409(5) .
C15 C16 1.359(7) .
C15 H15 0.9300 .
C16 C17 1.367(7) .
C16 H16 0.9300 .
C17 C18 1.384(6) .
C17 H17 0.9300 .
C18 C19 1.386(5) .
C18 H18 0.9300 .
O1W H1W1 1.0031 .
O1W H2W1 0.9980 .

loop_
_geom_torsion_atom_site_label_1
_geom_torsion_atom_site_label_2
_geom_torsion_atom_site_label_3
_geom_torsion_atom_site_label_4
_geom_torsion
_geom_torsion_site_symmetry_1
_geom_torsion_site_symmetry_4
O1 Cu1 Co1 O2 141.65(14) . .
N1 Cu1 Co1 O2 158.55(17) . .
N2 Cu1 Co1 O2 -48.30(15) . .
O1 Cu1 Co1 O2 -45.53(12) . 2_755
O2 Cu1 Co1 O2 172.82(5) . 2_755
N1 Cu1 Co1 O2 -28.63(15) . 2_755
N2 Cu1 Co1 O2 124.52(13) . 2_755
O1 Cu1 Co1 N3 64.98(14) . 2_755
O2 Cu1 Co1 N3 -76.67(14) . 2_755
N1 Cu1 Co1 N3 81.88(17) . 2_755
N2 Cu1 Co1 N3 -124.97(15) . 2_755
O1 Cu1 Co1 N3 -176.19(15) . .
O2 Cu1 Co1 N3 42.16(15) . .
N1 Cu1 Co1 N3 -159.29(17) . .
N2 Cu1 Co1 N3 -6.14(15) . .
O2 Cu1 Co1 O1 -141.65(14) . .
N1 Cu1 Co1 O1 16.90(17) . .
N2 Cu1 Co1 O1 170.06(14) . .
O1 Cu1 Co1 O1 -98.89(13) . 2_755
O2 Cu1 Co1 O1 119.46(12) . 2_755
N1 Cu1 Co1 O1 -81.99(16) . 2_755
N2 Cu1 Co1 O1 71.16(13) . 2_755
O1 Cu1 Co1 Cu1 -59.77(10) . 2_755
O2 Cu1 Co1 Cu1 158.58(10) . 2_755
N1 Cu1 Co1 Cu1 -42.87(14) . 2_755
N2 Cu1 Co1 Cu1 110.29(11) . 2_755
O2 Cu1 O1 C1 -130.3(2) . .
N1 Cu1 O1 C1 36.8(3) . .
N2 Cu1 O1 C1 167.6(5) . .
Co1 Cu1 O1 C1 -154.4(3) . .
O2 Cu1 O1 Co1 24.07(9) . .
N1 Cu1 O1 Co1 -168.78(11) . .
N2 Cu1 O1 Co1 -38.0(5) . .
O2 Co1 O1 C1 124.8(3) . .
O2 Co1 O1 C1 -73.2(3) 2_755 .
N3 Co1 O1 C1 21.6(3) 2_755 .
N3 Co1 O1 C1 161.4(4) . .
O1 Co1 O1 C1 -147.5(4) 2_755 .
Cu1 Co1 O1 C1 148.8(4) . .
Cu1 Co1 O1 C1 -106.5(3) 2_755 .
O2 Co1 O1 Cu1 -23.99(9) . .
O2 Co1 O1 Cu1 138.03(11) 2_755 .
N3 Co1 O1 Cu1 -127.19(12) 2_755 .
N3 Co1 O1 Cu1 12.7(5) . .
O1 Co1 O1 Cu1 63.77(8) 2_755 .
Cu1 Co1 O1 Cu1 104.70(9) 2_755 .
O1 Cu1 O2 C19 147.8(2) . .
N1 Cu1 O2 C19 82.7(5) . .
N2 Cu1 O2 C19 -44.6(2) . .
Co1 Cu1 O2 C19 175.9(3) . .
O1 Cu1 O2 Co1 -28.02(10) . .
N1 Cu1 O2 Co1 -93.1(5) . .
N2 Cu1 O2 Co1 139.54(11) . .
O2 Co1 O2 C19 172.0(3) 2_755 .
N3 Co1 O2 C19 -55.8(3) 2_755 .
N3 Co1 O2 C19 37.9(3) . .
O1 Co1 O2 C19 -150.4(3) . .
O1 Co1 O2 C19 136.0(3) 2_755 .
Cu1 Co1 O2 C19 -174.6(3) . .
Cu1 Co1 O2 C19 163.0(3) 2_755 .
O2 Co1 O2 Cu1 -13.38(6) 2_755 .
N3 Co1 O2 Cu1 118.86(11) 2_755 .
N3 Co1 O2 Cu1 -147.46(12) . .
O1 Co1 O2 Cu1 24.21(9) . .
O1 Co1 O2 Cu1 -49.36(9) 2_755 .
Cu1 Co1 O2 Cu1 -22.35(11) 2_755 .
O1 Cu1 N1 C6 -35.1(3) . .
O2 Cu1 N1 C6 29.3(6) . .
N2 Cu1 N1 C6 155.7(3) . .
Co1 Cu1 N1 C6 -47.7(3) . .
O1 Cu1 N1 C9 151.3(3) . .
O2 Cu1 N1 C9 -144.4(4) . .
N2 Cu1 N1 C9 -17.9(3) . .
Co1 Cu1 N1 C9 138.7(2) . .
O1 Cu1 N2 C12 83.9(6) . .
O2 Cu1 N2 C12 22.5(3) . .
N1 Cu1 N2 C12 -146.2(3) . .
Co1 Cu1 N2 C12 51.7(3) . .
O1 Cu1 N2 C11 -88.0(6) . .
O2 Cu1 N2 C11 -149.4(3) . .
N1 Cu1 N2 C11 42.0(3) . .
Co1 Cu1 N2 C11 -120.2(3) . .
O2 Co1 N3 C20 7.5(7) . .
O2 Co1 N3 C20 -150.5(7) 2_755 .
N3 Co1 N3 C20 112.9(7) 2_755 .
O1 Co1 N3 C20 -27.4(10) . .
O1 Co1 N3 C20 -76.0(7) 2_755 .
Cu1 Co1 N3 C20 -17.4(7) . .
Cu1 Co1 N3 C20 -111.4(7) 2_755 .
Cu1 O1 C1 C2 159.0(2) . .
Co1 O1 C1 C2 17.8(5) . .
Cu1 O1 C1 C45 -22.0(4) . .
Co1 O1 C1 C45 -163.1(2) . .
O1 C1 C2 C3 -178.6(3) . .
C45 C1 C2 C3 2.2(5) . .
C1 C2 C3 C4 -0.3(6) . .
C2 C3 C4 C5 -1.1(6) . .
C3 C4 C5 C45 0.5(6) . .
C9 N1 C6 C45 -168.2(3) . .
Cu1 N1 C6 C45 18.5(5) . .
C9 N1 C6 C7 9.7(5) . .
Cu1 N1 C6 C7 -163.5(3) . .
C6 N1 C9 C10 153.2(4) . .
Cu1 N1 C9 C10 -33.0(5) . .
N1 C9 C10 C11 82.9(5) . .
C12 N2 C11 C10 176.8(4) . .
Cu1 N2 C11 C10 -10.8(5) . .
C9 C10 C11 N2 -55.2(5) . .
C11 N2 C12 C14 -180.0(3) . .
Cu1 N2 C12 C14 8.3(5) . .
C11 N2 C12 C13 3.0(6) . .
Cu1 N2 C12 C13 -168.7(3) . .
N2 C12 C14 C19 -30.7(5) . .
C13 C12 C14 C19 146.4(4) . .
N2 C12 C14 C15 149.9(4) . .
C13 C12 C14 C15 -33.0(5) . .
C19 C14 C15 C16 -1.4(5) . .
C12 C14 C15 C16 178.1(4) . .
C14 C15 C16 C17 -2.5(6) . .
C15 C16 C17 C18 3.0(6) . .
C16 C17 C18 C19 0.5(6) . .
Cu1 O2 C19 C18 -142.4(2) . .
Co1 O2 C19 C18 31.5(4) . .
Cu1 O2 C19 C14 36.6(4) . .
Co1 O2 C19 C14 -149.5(3) . .
C17 C18 C19 O2 174.6(3) . .
C17 C18 C19 C14 -4.4(5) . .
C15 C14 C19 O2 -174.2(3) . .
C12 C14 C19 O2 6.4(5) . .
C15 C14 C19 C18 4.8(5) . .
C12 C14 C19 C18 -174.6(3) . .
Co1 N3 C20 N4 -134(5) . .
C21 N4 C20 N3 -167(5) . .
C20 N4 C21 N5 179(100) . .
C4 C5 C45 C1 1.4(5) . .
C4 C5 C45 C6 -172.4(4) . .
O1 C1 C45 C5 178.2(3) . .
C2 C1 C45 C5 -2.7(5) . .
O1 C1 C45 C6 -8.1(5) . .
C2 C1 C45 C6 170.9(3) . .
N1 C6 C45 C5 -176.9(3) . .
C7 C6 C45 C5 5.1(5) . .
N1 C6 C45 C1 9.7(5) . .
C7 C6 C45 C1 -168.3(3) . .
